data_7717592
loop_
_publ_author_name
'Kucheriv, Olesia I.'
'Haleliuk, Dmytro A.'
'Shova, Sergiu'
'Gural'skiy, Il'ya A.'

_publ_section_title
;
 Fine tuning of optical band gap in mixed halide aziridinium lead
 perovskites
;
_journal_name_full 'Dalton Transactions'
_journal_paper_doi 10.1039/D4DT02879A
_journal_year 2024
_chemical_formula_moiety 'Br2.804 I0.196 Pb, 4(C0.5 N0.25)'
_chemical_formula_sum 'C2 Br2.8 I0.2 N Pb'
_chemical_formula_weight 494.35
_space_group_crystal_system cubic
_space_group_IT_number 221
_space_group_name_Hall '-P 4 2 3'
_space_group_name_H-M_alt 'P m -3 m'
_atom_sites_solution_primary dual
_audit_creation_date 2024-08-21
_audit_creation_method
;
Olex2 1.5
(compiled 2024.02.16 svn.r378c4104 for OlexSys, GUI svn.r6928)
;
_audit_update_record
;
2024-10-12 deposited with the CCDC.	2024-11-27 downloaded from the CCDC.
;
_cell_angle_alpha 90
_cell_angle_beta 90
_cell_angle_gamma 90
_cell_formula_units_Z 1
_cell_length_a 5.9968(3)
_cell_length_b 5.9968(3)
_cell_length_c 5.9968(3)
_cell_measurement_reflns_used 136
_cell_measurement_temperature 293(2)
_cell_measurement_theta_max 69.1440
_cell_measurement_theta_min 7.3160
_cell_volume 215.655(19)
_computing_cell_refinement 'CrysAlisPro 1.171.41.93a (Rigaku OD, 2020)'
_computing_data_collection 'CrysAlisPro 1.171.41.93a (Rigaku OD, 2020)'
_computing_data_reduction 'CrysAlisPro 1.171.41.93a (Rigaku OD, 2020)'
_computing_molecular_graphics 'Olex2 1.5 (Dolomanov et al., 2009)'
_computing_publication_material 'Olex2 1.5 (Dolomanov et al., 2009)'
_computing_structure_refinement 'SHELXL 2018/3 (Sheldrick, 2015)'
_computing_structure_solution 'SHELXT 2018/2 (Sheldrick, 2018)'
_diffrn_ambient_temperature 293(2)
_diffrn_detector 'Hybrid Pixel Array Detector'
_diffrn_detector_area_resol_mean 10.0000
_diffrn_detector_type HyPix
_diffrn_measured_fraction_theta_full 1.000
_diffrn_measured_fraction_theta_max 0.956
_diffrn_measurement_details
;
List of Runs (angles in degrees, time in seconds):

  # Type    Start    End  Width  t~exp~   \w     \q     \k     \f   Frames
#--------------------------------------------------------------------------
  1  \w    -51.00 -26.00   0.50    0.05    -- -103.75  45.00-150.00   50
  2  \w   -175.00-138.00   0.50    0.05    -- -103.75 -51.00 -17.00   74
  3  \w   -108.00 -82.00   0.50    0.05    --  -36.84-142.00-122.00   52
  4  \w     37.00  69.00   0.50    0.05    --  109.47 -61.00 -60.00   64
  5  \w     64.00 110.00   0.50    0.05    --   36.84 178.00  60.00   92
;
_diffrn_measurement_device 'four-circle diffractometer'
_diffrn_measurement_device_type 'XtaLAB Synergy, Dualflex, HyPix'
_diffrn_measurement_method '\w scans'
_diffrn_orient_matrix_type 'CrysAlisPro convention (1999,Acta A55,543-557)'
_diffrn_orient_matrix_UB_11 -0.0986676000
_diffrn_orient_matrix_UB_12 0.0202172000
_diffrn_orient_matrix_UB_13 0.2359165000
_diffrn_orient_matrix_UB_21 -0.0035519000
_diffrn_orient_matrix_UB_22 0.2557553000
_diffrn_orient_matrix_UB_23 -0.0228416000
_diffrn_orient_matrix_UB_31 -0.2373750000
_diffrn_orient_matrix_UB_32 -0.0123568000
_diffrn_orient_matrix_UB_33 -0.0987042000
_diffrn_radiation_monochromator mirror
_diffrn_radiation_probe x-ray
_diffrn_radiation_type 'Cu K\a'
_diffrn_radiation_wavelength 1.54184
_diffrn_reflns_av_R_equivalents 0.0386
_diffrn_reflns_av_unetI/netI 0.0259
_diffrn_reflns_Laue_measured_fraction_full 1.000
_diffrn_reflns_Laue_measured_fraction_max 0.956
_diffrn_reflns_limit_h_max 2
_diffrn_reflns_limit_h_min -6
_diffrn_reflns_limit_k_max 6
_diffrn_reflns_limit_k_min -5
_diffrn_reflns_limit_l_max 4
_diffrn_reflns_limit_l_min -7
_diffrn_reflns_number 169
_diffrn_reflns_point_group_measured_fraction_full 1.000
_diffrn_reflns_point_group_measured_fraction_max 0.956
_diffrn_reflns_theta_full 67.684
_diffrn_reflns_theta_max 70.854
_diffrn_reflns_theta_min 7.386
_diffrn_source 'micro-focus sealed X-ray tube'
_diffrn_source_type 'PhotonJet (Cu) X-ray Source'
_exptl_absorpt_coefficient_mu 58.117
_exptl_absorpt_correction_T_max 0.13065
_exptl_absorpt_correction_T_min 0.04172
_exptl_absorpt_correction_type sphere
_exptl_absorpt_process_details
;
CrysAlisPro 1.171.41.93a (Rigaku Oxford Diffraction, 2020)
Spherical absorption correction
using equivalent radius and absorption coefficient.
Empirical absorption correction using spherical harmonics,
implemented in SCALE3 ABSPACK scaling algorithm.
;
_exptl_crystal_density_diffrn 3.806
_exptl_crystal_description sphere
_exptl_crystal_F_000 210
_exptl_crystal_size_max 0.14
_exptl_crystal_size_mid 0.08
_exptl_crystal_size_min 0.07
_exptl_crystal_size_rad 0.043
_refine_diff_density_max 1.172
_refine_diff_density_min -1.819
_refine_diff_density_rms 0.341
_refine_ls_extinction_method none
_refine_ls_goodness_of_fit_ref 1.174
_refine_ls_hydrogen_treatment undef
_refine_ls_matrix_type full
_refine_ls_number_parameters 8
_refine_ls_number_reflns 65
_refine_ls_number_restraints 2
_refine_ls_restrained_S_all 1.155
_refine_ls_R_factor_all 0.0437
_refine_ls_R_factor_gt 0.0437
_refine_ls_shift/su_max 0.000
_refine_ls_shift/su_mean 0.000
_refine_ls_structure_factor_coef Fsqd
_refine_ls_weighting_details 'w=1/[\s^2^(Fo^2^)+(0.0778P)^2^+0.6639P] where P=(Fo^2^+2Fc^2^)/3'
_refine_ls_weighting_scheme calc
_refine_ls_wR_factor_gt 0.1073
_refine_ls_wR_factor_ref 0.1073
_reflns_Friedel_coverage 0.000
_reflns_number_gt 65
_reflns_number_total 65
_reflns_threshold_expression 'I > 2\s(I)'
_cod_data_source_file d4dt02879a2.cif
_cod_data_source_block shs_47_ilgu_autored
_cod_original_cell_volume 215.65(3)
_cod_original_formula_sum 'C2 Br2.80 I0.20 N Pb'
_cod_database_code 7717592
_shelx_shelxl_version_number 2018/3
_chemical_oxdiff_formula Br2.8C2I0.25NPb
_chemical_oxdiff_usercomment 'HD_30_230 K'
_shelx_space_group_comment
;
The symmetry employed for this shelxl refinement is uniquely defined
by the following loop, which should always be used as a source of
symmetry information in preference to the above space-group names.
They are only intended as comments.
;
_shelx_estimated_absorpt_t_max 0.106
_shelx_estimated_absorpt_t_min 0.045
_olex2_refinement_description
;
1. Shared sites
{Br1, I1}
2. Restrained distances
 C1-C1_$1
 1.45 with sigma of 0.02
 N1_$2-C1_$3
 1.45 with sigma of 0.02
3. Uiso/Uaniso restraints and constraints
Uanis(Br1) = Uanis(I1)
Uiso(C1) = Uiso(N1)
4. Others
 Sof(I1)=0.0625*(1-FVAR(2))
 Sof(Br1)=0.0625*FVAR(2)
 Fixed Sof: C1(0.041675) N1(0.020825)
;
_olex2_submission_special_instructions 'No special instructions were received'
_oxdiff_exptl_absorpt_empirical_details
;
Empirical correction (ABSPACK) includes:
- Absorption correction using spherical harmonics
- Frame scaling
;
_oxdiff_exptl_absorpt_empirical_full_max 2.243
_oxdiff_exptl_absorpt_empirical_full_min 0.535

loop_
_space_group_symop_operation_xyz
'x, y, z'
'-x, -y, z'
'-x, y, -z'
'x, -y, -z'
'z, x, y'
'z, -x, -y'
'-z, -x, y'
'-z, x, -y'
'y, z, x'
'-y, z, -x'
'y, -z, -x'
'-y, -z, x'
'y, x, -z'
'-y, -x, -z'
'y, -x, z'
'-y, x, z'
'x, z, -y'
'-x, z, y'
'-x, -z, -y'
'x, -z, y'
'z, y, -x'
'z, -y, x'
'-z, y, x'
'-z, -y, -x'
'-x, -y, -z'
'x, y, -z'
'x, -y, z'
'-x, y, z'
'-z, -x, -y'
'-z, x, y'
'z, x, -y'
'z, -x, y'
'-y, -z, -x'
'y, -z, x'
'-y, z, x'
'y, z, -x'
'-y, -x, z'
'y, x, z'
'-y, x, -z'
'y, -x, -z'
'-x, -z, y'
'x, -z, -y'
'x, z, y'
'-x, z, -y'
'-z, -y, x'
'-z, y, -x'
'z, -y, -x'
'z, y, x'

loop_
_atom_site_label
_atom_site_type_symbol
_atom_site_fract_x
_atom_site_fract_y
_atom_site_fract_z
_atom_site_U_iso_or_equiv
_atom_site_adp_type
_atom_site_occupancy
_atom_site_site_symmetry_order
_atom_site_calc_flag
_atom_site_refinement_flags_posn
_atom_site_refinement_flags_adp
_atom_site_refinement_flags_occupancy
_atom_site_disorder_assembly
_atom_site_disorder_group
Pb1 Pb 0.500000 0.500000 0.500000 0.0289(9) Uani 1 48 d S T P . .
Br1 Br 0.000000 0.500000 0.500000 0.070(2) Uani 0.93(3) 16 d S T P A 1
C1 C -0.1207(18) 0.000000 0.000000 0.053(17) Uiso 0.3334 8 d DS . P . .
I1 I 0.000000 0.500000 0.500000 0.070(2) Uani 0.07(3) 16 d S T P A 2
N1 N -0.148(3) 0.000000 0.148(3) 0.053(17) Uiso 0.0833 4 d S . P . .

loop_
_atom_site_aniso_label
_atom_site_aniso_U_11
_atom_site_aniso_U_22
_atom_site_aniso_U_33
_atom_site_aniso_U_23
_atom_site_aniso_U_13
_atom_site_aniso_U_12
Pb1 0.0289(9) 0.0289(9) 0.0289(9) 0.000 0.000 0.000
Br1 0.026(2) 0.093(3) 0.093(3) 0.000 0.000 0.000
I1 0.026(2) 0.093(3) 0.093(3) 0.000 0.000 0.000

loop_
_atom_type_symbol
_atom_type_description
_atom_type_scat_dispersion_real
_atom_type_scat_dispersion_imag
_atom_type_scat_source
Br Br -0.6763 1.2805 'International Tables Vol C Tables 4.2.6.8 and 6.1.1.4'
C C 0.0181 0.0091 'International Tables Vol C Tables 4.2.6.8 and 6.1.1.4'
I I -0.3257 6.8362 'International Tables Vol C Tables 4.2.6.8 and 6.1.1.4'
N N 0.0311 0.0180 'International Tables Vol C Tables 4.2.6.8 and 6.1.1.4'
Pb Pb -4.0753 8.5060 'International Tables Vol C Tables 4.2.6.8 and 6.1.1.4'

loop_
_exptl_crystal_face_index_h
_exptl_crystal_face_index_k
_exptl_crystal_face_index_l
_exptl_crystal_face_perp_dist
-3 3 0 0.0622
4 0 1 0.0430
0 4 1 0.0271
2 3 2 0.0217
3 1 2 0.0309
3 0 -3 0.0362
2 0 3 0.0330
0 0 4 0.0304
3 -2 -1 0.0583
-2 -2 -2 0.0471
-3 0 -2 0.0608
-3 -2 2 0.0404
0 -2 3 0.0383
-2 -2 3 0.0351
-2 1 3 0.0271
0 3 -2 0.0348
3 2 0 0.0265
2 3 -1 0.0265
0 1 -4 0.0392
2 1 -3 0.0354
-1 -1 -4 0.0406

loop_
_geom_angle_atom_site_label_1
_geom_angle_atom_site_label_2
_geom_angle_atom_site_label_3
_geom_angle
_geom_angle_site_symmetry_1
_geom_angle_site_symmetry_3
_geom_angle_publ_flag
Br1 Pb1 Br1 90.0 9_556 . ?
Br1 Pb1 Br1 90.0 1_655 9 ?
Br1 Pb1 Br1 90.0 9_556 1_655 ?
Br1 Pb1 Br1 90.0 . 9 ?
Br1 Pb1 Br1 90.0 5 9 ?
Br1 Pb1 Br1 90.0 9_556 5 ?
Br1 Pb1 Br1 180.0 9_556 9 ?
Br1 Pb1 Br1 90.0 . 5 ?
Br1 Pb1 Br1 90.0 1_655 5 ?
Br1 Pb1 Br1 180.0 . 1_655 ?
Br1 Pb1 Br1 90.0 9_556 5_565 ?
Br1 Pb1 Br1 90.0 . 5_565 ?
Br1 Pb1 Br1 90.0 5_565 9 ?
Br1 Pb1 Br1 90.0 1_655 5_565 ?
Br1 Pb1 Br1 180.0 5 5_565 ?
I1 Pb1 Br1 90.0 . 9 ?
I1 Pb1 Br1 90.0 . 5_565 ?
I1 Pb1 Br1 90.0 . 5 ?
I1 Pb1 Br1 180.0 . 1_655 ?
Pb1 Br1 Pb1 180.0 1_455 . ?
C1 C1 C1 60.0 5 9 ?
C1 C1 C1 60.0 11 29 ?
C1 C1 C1 90.000(1) 11 9 ?
C1 C1 C1 60.000(1) 29 9 ?
C1 C1 C1 90.0 29 5 ?
C1 C1 C1 60.0 11 5 ?
C1 C1 N1 38.1(4) 9 9 ?
C1 C1 N1 38.1(4) 11 33 ?
C1 C1 N1 94.5(6) 29 34 ?
C1 C1 N1 38.1(4) 29 10 ?
C1 C1 N1 94.5(6) 11 9 ?
C1 C1 N1 94.5(6) 5 10 ?
C1 C1 N1 94.5(6) 9 10 ?
C1 C1 N1 38.1(4) 11 10 ?
C1 C1 N1 94.5(6) 29 33 ?
C1 C1 N1 94.5(6) 11 34 ?
C1 C1 N1 94.5(6) 9 33 ?
C1 C1 N1 38.1(4) 5 34 ?
C1 C1 N1 38.1(4) 29 9 ?
C1 C1 N1 94.5(6) 5 9 ?
C1 C1 N1 38.1(4) 9 34 ?
C1 C1 N1 38.1(4) 5 33 ?
N1 C1 C1 145.3(13) 8 29 ?
N1 C1 C1 55.3(13) . 11 ?
N1 C1 C1 97.3(9) . 5 ?
N1 C1 C1 145.3(13) . 9 ?
N1 C1 C1 97.3(9) . 29 ?
N1 C1 C1 145.3(13) 29 5 ?
N1 C1 C1 55.3(13) 8 5 ?
N1 C1 C1 97.3(9) 29 9 ?
N1 C1 C1 97.3(9) 8 9 ?
N1 C1 C1 145.3(13) 26 11 ?
N1 C1 C1 97.3(9) 8 11 ?
N1 C1 C1 55.3(13) 26 9 ?
N1 C1 C1 97.3(9) 26 29 ?
N1 C1 C1 55.3(13) 29 29 ?
N1 C1 C1 97.3(9) 29 11 ?
N1 C1 C1 97.3(9) 26 5 ?
N1 C1 N1 59.2(5) 8 34 ?
N1 C1 N1 59.2(5) 8 33 ?
N1 C1 N1 133.8(9) . 9 ?
N1 C1 N1 133.8(8) 8 9 ?
N1 C1 N1 133.8(8) 26 10 ?
N1 C1 N1 59.2(5) 29 9 ?
N1 C1 N1 133.8(9) . 34 ?
N1 C1 N1 133.8(8) 29 33 ?
N1 C1 N1 59.2(5) . 33 ?
N1 C1 N1 59.2(5) 29 10 ?
N1 C1 N1 75.5(6) 10 9 ?
N1 C1 N1 133.8(9) 29 34 ?
N1 C1 N1 59.2(5) 26 34 ?
N1 C1 N1 88.2(4) 26 8 ?
N1 C1 N1 75.5(6) 34 33 ?
N1 C1 N1 59.2(5) 26 9 ?
N1 C1 N1 159(3) 29 8 ?
N1 C1 N1 119.9(14) 33 9 ?
N1 C1 N1 59.2(5) . 10 ?
N1 C1 N1 88.2(4) 8 . ?
N1 C1 N1 119.9(14) 10 34 ?
N1 C1 N1 88.2(4) 26 29 ?
N1 C1 N1 159(3) 26 . ?
N1 C1 N1 133.8(8) 8 10 ?
N1 C1 N1 75.5(6) 10 33 ?
N1 C1 N1 88.2(4) 29 . ?
N1 C1 N1 133.8(9) 26 33 ?
N1 C1 N1 75.5(6) 34 9 ?
Pb1 I1 Pb1 180.0 1_455 . ?
C1 N1 C1 50.9(16) 11 9 ?
C1 N1 C1 18.5(10) 11 2 ?
C1 N1 C1 33.8(7) 5 2 ?
C1 N1 C1 18.5(10) . 9 ?
C1 N1 C1 33.8(7) 5 9 ?
C1 N1 C1 50.9(16) . 2 ?
C1 N1 C1 44.6(13) . 5 ?
C1 N1 C1 60.1(14) 29 5 ?
C1 N1 C1 44.6(13) . 29 ?
C1 N1 C1 33.8(7) 29 9 ?
C1 N1 C1 32.4(6) 2 9 ?
C1 N1 C1 44.6(13) 11 5 ?
C1 N1 C1 69(3) 11 . ?
C1 N1 C1 33.8(7) 29 2 ?
C1 N1 C1 44.6(13) 11 29 ?
C1 N1 N1 45.9(2) 11 10 ?
C1 N1 N1 79.7(13) 11 26 ?
C1 N1 N1 79.7(13) . 2 ?
C1 N1 N1 82.7(9) 11 8 ?
C1 N1 N1 52.3(3) 5 2 ?
C1 N1 N1 82.7(9) . 33 ?
C1 N1 N1 52.3(3) 29 2 ?
C1 N1 N1 82.7(9) 11 29 ?
C1 N1 N1 10.3(13) 11 2 ?
C1 N1 N1 45.9(2) . 29 ?
C1 N1 N1 82.7(9) . 10 ?
C1 N1 N1 45.9(2) . 8 ?
C1 N1 N1 10.3(13) . 26 ?
C1 N1 N1 52.3(3) 5 26 ?
C1 N1 N1 52.3(3) 29 26 ?
C1 N1 N1 45.9(2) 11 33 ?
N1 N1 C1 85.5(6) 8 29 ?
N1 N1 C1 28.8(3) 26 9 ?
N1 N1 C1 38.1(4) 33 5 ?
N1 N1 C1 70.1(2) 29 2 ?
N1 N1 C1 51.72(13) 8 9 ?
N1 N1 C1 85.5(6) 10 5 ?
N1 N1 C1 70.1(2) 33 9 ?
N1 N1 C1 38.1(4) 8 5 ?
N1 N1 C1 61.2(3) 2 9 ?
N1 N1 C1 85.5(6) 29 5 ?
N1 N1 C1 51.72(13) 33 2 ?
N1 N1 C1 28.8(3) 2 2 ?
N1 N1 C1 70.1(2) 8 2 ?
N1 N1 C1 38.1(4) 29 29 ?
N1 N1 C1 85.5(6) 33 29 ?
N1 N1 C1 51.72(13) 10 2 ?
N1 N1 C1 70.1(2) 10 9 ?
N1 N1 C1 61.2(3) 26 2 ?
N1 N1 C1 51.71(13) 29 9 ?
N1 N1 C1 38.1(4) 10 29 ?
N1 N1 N1 59.999(1) 10 29 ?
N1 N1 N1 90.0 10 26 ?
N1 N1 N1 90.0 29 2 ?
N1 N1 N1 90.0 8 2 ?
N1 N1 N1 45.0 10 2 ?
N1 N1 N1 90.0 10 33 ?
N1 N1 N1 44.999(2) 29 26 ?
N1 N1 N1 90.0 2 26 ?
N1 N1 N1 60.000(1) 33 8 ?
N1 N1 N1 119.999(3) 10 8 ?
N1 N1 N1 90.0 29 8 ?
N1 N1 N1 89.999(2) 33 26 ?
N1 N1 N1 44.999(1) 33 2 ?
N1 N1 N1 120.0 33 29 ?
N1 N1 N1 45.000(1) 8 26 ?

loop_
_geom_bond_atom_site_label_1
_geom_bond_atom_site_label_2
_geom_bond_distance
_geom_bond_site_symmetry_2
_geom_bond_publ_flag
Pb1 Br1 2.99840(15) 9_556 ?
Pb1 Br1 2.99840(15) . ?
Pb1 Br1 2.99840(15) 1_655 ?
Pb1 Br1 2.99840(15) 5_565 ?
Pb1 Br1 2.99840(15) 5 ?
Pb1 Br1 2.99840(15) 9 ?
Pb1 I1 2.99840(15) . ?
C1 C1 1.023(15) 5 ?
C1 C1 1.023(15) 9 ?
C1 C1 1.023(15) 11 ?
C1 C1 1.023(15) 29 ?
C1 N1 0.90(2) 26 ?
C1 N1 1.45(2) 33 ?
C1 N1 0.90(2) 29 ?
C1 N1 0.90(2) 8 ?
C1 N1 0.90(2) . ?
C1 N1 1.45(2) 34 ?
C1 N1 1.45(2) 10 ?
C1 N1 1.45(2) 9 ?
N1 N1 1.25(3) 10 ?
N1 N1 1.25(3) 33 ?
N1 N1 1.25(3) 29 ?
N1 N1 1.25(3) 8 ?
N1 N1 1.77(4) 2 ?
N1 N1 1.77(4) 26 ?

loop_
_geom_torsion_atom_site_label_1
_geom_torsion_atom_site_label_2
_geom_torsion_atom_site_label_3
_geom_torsion_atom_site_label_4
_geom_torsion
_geom_torsion_site_symmetry_1
_geom_torsion_site_symmetry_2
_geom_torsion_site_symmetry_3
_geom_torsion_site_symmetry_4
_geom_torsion_publ_flag
C1 C1 N1 C1 -45.47(11) 29 . . 11 ?
C1 C1 N1 C1 -45.47(11) 29 . . 2 ?
C1 C1 N1 C1 -90.9(2) 29 . . 5 ?
C1 C1 N1 C1 0.000(0) 11 . . 2 ?
C1 C1 N1 C1 45.47(11) 5 . . 2 ?
C1 C1 N1 C1 0.0 11 . . 9 ?
C1 C1 N1 C1 -45.47(11) 9 . . 5 ?
C1 C1 N1 C1 90.9(2) 5 . . 29 ?
C1 C1 N1 C1 45.47(11) 9 . . 29 ?
C1 C1 N1 C1 0.000(1) 9 . . 11 ?
C1 C1 N1 C1 0.000(0) 9 . . 2 ?
C1 C1 N1 C1 -45.47(11) 11 . . 5 ?
C1 C1 N1 C1 -45.47(12) 29 . . 9 ?
C1 C1 N1 C1 45.47(11) 5 . . 11 ?
C1 C1 N1 C1 45.47(11) 5 . . 9 ?
C1 C1 N1 C1 45.47(12) 11 . . 29 ?
C1 C1 N1 N1 0.000(0) 9 . . 2 ?
C1 C1 N1 N1 45.47(11) 11 . . 10 ?
C1 C1 N1 N1 -45.47(11) 29 . . 2 ?
C1 C1 N1 N1 -0.001(1) 29 . . 10 ?
C1 C1 N1 N1 -145.6(13) 29 . . 8 ?
C1 C1 N1 N1 54.7(11) 29 . . 29 ?
C1 C1 N1 N1 180.000(3) 11 . . 26 ?
C1 C1 N1 N1 -45.47(11) 11 . . 33 ?
C1 C1 N1 N1 100.2(12) 11 . . 29 ?
C1 C1 N1 N1 -90.9(2) 29 . . 33 ?
C1 C1 N1 N1 -100.2(12) 9 . . 8 ?
C1 C1 N1 N1 90.9(2) 5 . . 10 ?
C1 C1 N1 N1 145.6(13) 5 . . 29 ?
C1 C1 N1 N1 0.001(1) 5 . . 33 ?
C1 C1 N1 N1 180.000(3) 9 . . 26 ?
C1 C1 N1 N1 -54.7(11) 5 . . 8 ?
C1 C1 N1 N1 100.2(12) 9 . . 29 ?
C1 C1 N1 N1 45.47(11) 9 . . 10 ?
C1 C1 N1 N1 -45.47(11) 9 . . 33 ?
C1 C1 N1 N1 -134.53(11) 5 . . 26 ?
C1 C1 N1 N1 -100.2(12) 11 . . 8 ?
C1 C1 N1 N1 0.000(0) 11 . . 2 ?
C1 C1 N1 N1 45.47(11) 5 . . 2 ?
C1 C1 N1 N1 134.53(12) 29 . . 26 ?
N1 C1 N1 C1 -12.5(18) 9 . . 29 ?
N1 C1 N1 C1 0.0 33 . . 5 ?
N1 C1 N1 C1 45.47(11) 33 . . 11 ?
N1 C1 N1 C1 180.000(1) 26 . . 11 ?
N1 C1 N1 C1 58.0(19) 34 . . 11 ?
N1 C1 N1 C1 -54.7(11) 29 . . 29 ?
N1 C1 N1 C1 45.47(11) 33 . . 9 ?
N1 C1 N1 C1 12.5(18) 34 . . 5 ?
N1 C1 N1 C1 -103(2) 9 . . 5 ?
N1 C1 N1 C1 -58.0(19) 9 . . 9 ?
N1 C1 N1 C1 100.2(12) 8 . . 2 ?
N1 C1 N1 C1 -45.47(11) 10 . . 2 ?
N1 C1 N1 C1 145.6(13) 8 . . 29 ?
N1 C1 N1 C1 -58.0(19) 9 . . 11 ?
N1 C1 N1 C1 0.001(1) 10 . . 29 ?
N1 C1 N1 C1 -45.47(11) 10 . . 9 ?
N1 C1 N1 C1 103(2) 34 . . 29 ?
N1 C1 N1 C1 100.2(12) 8 . . 11 ?
N1 C1 N1 C1 58.0(19) 34 . . 2 ?
N1 C1 N1 C1 180.000(1) 26 . . 2 ?
N1 C1 N1 C1 -58.0(19) 9 . . 2 ?
N1 C1 N1 C1 58.0(19) 34 . . 9 ?
N1 C1 N1 C1 -100.2(12) 29 . . 9 ?
N1 C1 N1 C1 -134.53(12) 26 . . 29 ?
N1 C1 N1 C1 90.9(2) 33 . . 29 ?
N1 C1 N1 C1 45.47(11) 33 . . 2 ?
N1 C1 N1 C1 -145.6(13) 29 . . 5 ?
N1 C1 N1 C1 180.000(0) 26 . . 9 ?
N1 C1 N1 C1 -90.9(2) 10 . . 5 ?
N1 C1 N1 C1 -100.2(12) 29 . . 11 ?
N1 C1 N1 C1 54.7(11) 8 . . 5 ?
N1 C1 N1 C1 -100.2(12) 29 . . 2 ?
N1 C1 N1 C1 134.53(11) 26 . . 5 ?
N1 C1 N1 C1 -45.47(11) 10 . . 11 ?
N1 C1 N1 C1 100.2(12) 8 . . 9 ?
N1 C1 N1 N1 -12.5(18) 9 . . 10 ?
N1 C1 N1 N1 -90.9(2) 10 . . 33 ?
N1 C1 N1 N1 180.000(1) 26 . . 2 ?
N1 C1 N1 N1 -103(2) 9 . . 33 ?
N1 C1 N1 N1 -42.2(7) 34 . . 8 ?
N1 C1 N1 N1 -160(2) 8 . . 29 ?
N1 C1 N1 N1 90.9(2) 33 . . 10 ?
N1 C1 N1 N1 79.8(12) 29 . . 26 ?
N1 C1 N1 N1 54.7(11) 10 . . 29 ?
N1 C1 N1 N1 -145.6(13) 10 . . 8 ?
N1 C1 N1 N1 -45.47(11) 10 . . 2 ?
N1 C1 N1 N1 134.53(11) 10 . . 26 ?
N1 C1 N1 N1 -100.2(12) 29 . . 2 ?
N1 C1 N1 N1 103(2) 34 . . 10 ?
N1 C1 N1 N1 58.0(19) 34 . . 2 ?
N1 C1 N1 N1 45.47(11) 33 . . 2 ?
N1 C1 N1 N1 -79.8(12) 26 . . 29 ?
N1 C1 N1 N1 79.8(12) 26 . . 8 ?
N1 C1 N1 N1 145.6(13) 8 . . 10 ?
N1 C1 N1 N1 160(2) 29 . . 8 ?
N1 C1 N1 N1 -145.6(13) 29 . . 33 ?
N1 C1 N1 N1 -58.0(19) 9 . . 2 ?
N1 C1 N1 N1 -54.7(11) 33 . . 8 ?
N1 C1 N1 N1 -158(3) 9 . . 8 ?
N1 C1 N1 N1 -122.0(19) 34 . . 26 ?
N1 C1 N1 N1 158(3) 34 . . 29 ?
N1 C1 N1 N1 100.2(12) 8 . . 2 ?
N1 C1 N1 N1 -134.53(11) 33 . . 26 ?
N1 C1 N1 N1 122.0(19) 9 . . 26 ?
N1 C1 N1 N1 145.6(13) 33 . . 29 ?
N1 C1 N1 N1 134.53(12) 26 . . 33 ?
N1 C1 N1 N1 54.7(11) 8 . . 33 ?
N1 C1 N1 N1 -79.8(12) 8 . . 26 ?
N1 C1 N1 N1 42.2(7) 9 . . 29 ?
N1 C1 N1 N1 12.5(18) 34 . . 33 ?
N1 C1 N1 N1 -134.53(11) 26 . . 10 ?
N1 C1 N1 N1 -54.7(11) 29 . . 10 ?

loop_
_exptl_oxdiff_crystal_face_indexfrac_h
_exptl_oxdiff_crystal_face_indexfrac_k
_exptl_oxdiff_crystal_face_indexfrac_l
_exptl_oxdiff_crystal_face_x
_exptl_oxdiff_crystal_face_y
_exptl_oxdiff_crystal_face_z
-2.7699 2.7345 0.0261 0.3347 0.7086 0.6211
3.6321 -0.1705 1.3711 -0.0383 -0.0878 -0.9954
-0.2897 3.6275 1.3778 0.4270 0.8973 -0.1120
2.1589 2.5945 1.9244 0.2934 0.6119 -0.7345
3.2748 1.1225 1.7615 0.1151 0.2352 -0.9651
2.5461 0.2558 -2.9428 -0.9403 0.1236 -0.3171
1.7344 0.0130 3.4800 0.6501 -0.0823 -0.7554
0.0270 -0.1126 3.8933 0.9135 -0.1178 -0.3893
3.2471 -1.7794 -1.2055 -0.6407 -0.4391 -0.6298
-2.3869 -2.3966 -1.9108 -0.2637 -0.5608 0.7848
-3.4808 0.0042 -1.7261 -0.0637 0.0529 0.9966
-3.1232 -1.7770 1.5066 0.6277 -0.4778 0.6146
0.0668 -1.9482 3.3756 0.7504 -0.5756 -0.3250
-1.7790 -2.1160 2.7519 0.7820 -0.5977 0.1768
-1.6695 1.3801 3.2388 0.9567 0.2849 0.0596
0.0764 3.4151 -1.8766 -0.3812 0.9160 0.1249
3.1232 2.3165 0.0983 -0.2381 0.5791 -0.7797
1.6628 3.3387 -1.1256 -0.3621 0.8737 -0.3249
-0.0287 0.8635 -3.7996 -0.8761 0.3077 0.3712
1.6199 1.0176 -3.3993 -0.9412 0.3322 -0.0616
-0.5935 -0.9599 -3.7232 -0.8392 -0.1584 0.5202
